data_2016791
loop_
_publ_author_name
'Blerk, Charmaine van'
'Kruger, Gert J.'

_publ_section_title
;
 Hydrogen-bonding motifs and thermotropic polymorphism in redetermined
 halide salts of hexamethylenediamine
;
_journal_coeditor_code BM3056
_journal_issue 10
_journal_name_full 'Acta Crystallographica Section C'
_journal_page_first o537
_journal_page_last o542
_journal_paper_doi 10.1107/S0108270108022919
_journal_volume 64
_journal_year 2008
_chemical_formula_iupac 'C6 H18 N2 2+ , 2I -'
_chemical_formula_moiety 'C6 H18 N2 2+ , 2(I -)'
_chemical_formula_sum 'C6 H18 I2 N2'
_chemical_formula_weight 372.02
_chemical_name_common 'Hexamethylenediammonium bishydroiodide'
_chemical_name_systematic
;
Hexane-1,6-diammonium diiodide
;
_space_group_IT_number 14
_symmetry_cell_setting monoclinic
_symmetry_space_group_name_Hall '-P 2ybc'
_symmetry_space_group_name_H-M 'P 1 21/c 1'
_atom_sites_solution_hydrogens geom
_atom_sites_solution_primary direct
_atom_sites_solution_secondary difmap
_audit_creation_method SHELXL97
_cell_angle_alpha 90.00
_cell_angle_beta 90.423(2)
_cell_angle_gamma 90.00
_cell_formula_units_Z 2
_cell_length_a 4.88840(10)
_cell_length_b 12.8756(4)
_cell_length_c 9.7488(3)
_cell_measurement_reflns_used 4034
_cell_measurement_temperature 295(2)
_cell_measurement_theta_max 28.40
_cell_measurement_theta_min 2.62
_cell_volume 613.58(3)
_computing_cell_refinement 'SAINT (Bruker, 2008)'
_computing_data_collection 'SMART-NT (Bruker, 1999)'
_computing_data_reduction 'SAINT (Bruker, 2008)'
_computing_molecular_graphics
;
X-SEED (Barbour, 2001) and Mercury (Macrae <i>et al.</i>,  2006)
;
_computing_publication_material
;
PLATON (Spek, 2003) and publCIF (Westrip, 2008)
;
_computing_structure_refinement 'SHELXL97 (Sheldrick, 2008)'
_computing_structure_solution 'SHELXS97 (Sheldrick, 2008)'
_diffrn_ambient_temperature 295(2)
_diffrn_measured_fraction_theta_full 0.997
_diffrn_measured_fraction_theta_max 0.997
_diffrn_measurement_device_type 'Bruker SMART CCD'
_diffrn_measurement_method '\f and \w'
_diffrn_radiation_monochromator graphite
_diffrn_radiation_source 'sealed tube'
_diffrn_radiation_type MoK\a
_diffrn_radiation_wavelength 0.71073
_diffrn_reflns_av_R_equivalents 0.0281
_diffrn_reflns_av_sigmaI/netI 0.0240
_diffrn_reflns_limit_h_max 6
_diffrn_reflns_limit_h_min -6
_diffrn_reflns_limit_k_max 17
_diffrn_reflns_limit_k_min -16
_diffrn_reflns_limit_l_max 12
_diffrn_reflns_limit_l_min -13
_diffrn_reflns_number 5135
_diffrn_reflns_theta_full 28.45
_diffrn_reflns_theta_max 28.45
_diffrn_reflns_theta_min 2.62
_diffrn_standards_number 0
_exptl_absorpt_coefficient_mu 5.078
_exptl_absorpt_correction_T_max 0.4617
_exptl_absorpt_correction_T_min 0.1942
_exptl_absorpt_correction_type integration
_exptl_absorpt_process_details '(XPREP; Bruker, 2008)'
_exptl_crystal_colour colourless
_exptl_crystal_density_diffrn 2.014
_exptl_crystal_density_method 'not measured'
_exptl_crystal_description rectangular
_exptl_crystal_F_000 348
_exptl_crystal_size_max 0.48
_exptl_crystal_size_mid 0.18
_exptl_crystal_size_min 0.18
_refine_diff_density_max 1.244
_refine_diff_density_min -0.513
_refine_ls_extinction_coef 0.197(4)
_refine_ls_extinction_expression Fc^*^=kFc[1+0.001xFc^2^\l^3^/sin(2\q)]^-1/4^
_refine_ls_extinction_method 'SHELXL97 (Sheldrick, 2008)'
_refine_ls_goodness_of_fit_ref 1.094
_refine_ls_hydrogen_treatment constr
_refine_ls_matrix_type full
_refine_ls_number_parameters 48
_refine_ls_number_reflns 1551
_refine_ls_number_restraints 0
_refine_ls_restrained_S_all 1.094
_refine_ls_R_factor_all 0.0257
_refine_ls_R_factor_gt 0.0237
_refine_ls_shift/su_max 0.001
_refine_ls_shift/su_mean 0.000
_refine_ls_structure_factor_coef Fsqd
_refine_ls_weighting_details 'calc w = 1/[\s^2^(Fo^2^)+(0.0229P)^2^+0.6405P] where P=(Fo^2^+2Fc^2^)/3'
_refine_ls_weighting_scheme calc
_refine_ls_wR_factor_gt 0.0580
_refine_ls_wR_factor_ref 0.0595
_reflns_number_gt 1452
_reflns_number_total 1551
_reflns_threshold_expression I>2\s(I)
_cod_data_source_file bm3056.cif
_cod_data_source_block III
_cod_original_sg_symbol_H-M 'P 21/c'
_cod_database_code 2016791
_cod_database_fobs_code 2016791

loop_
_symmetry_equiv_pos_as_xyz
'x, y, z'
'-x, y+1/2, -z+1/2'
'-x, -y, -z'
'x, -y-1/2, z-1/2'

loop_
_atom_site_type_symbol
_atom_site_label
_atom_site_fract_x
_atom_site_fract_y
_atom_site_fract_z
_atom_site_U_iso_or_equiv
_atom_site_adp_type
_atom_site_calc_flag
_atom_site_refinement_flags
_atom_site_occupancy
C C1 -0.0321(8) 0.0608(3) 0.6821(3) 0.0520(8) Uani d . 1
H H1A 0.0757 0.0423 0.6025 0.062 Uiso calc R 1
H H1B -0.2126 0.0306 0.6704 0.062 Uiso calc R 1
C C2 0.1010(8) 0.0158(3) 0.8091(4) 0.0505(7) Uani d . 1
H H2A 0.2714 0.0523 0.8263 0.061 Uiso calc R 1
H H2B 0.1454 -0.0564 0.7917 0.061 Uiso calc R 1
C C3 -0.0725(7) 0.0216(3) 0.9368(3) 0.0487(7) Uani d . 1
H H3A -0.2404 -0.0169 0.9215 0.058 Uiso calc R 1
H H3B -0.1212 0.0935 0.9536 0.058 Uiso calc R 1
N N1 -0.0576(6) 0.1762(2) 0.6895(3) 0.0438(6) Uani d . 1
H H1C -0.1704 0.1932 0.7571 0.066 Uiso calc R 1
H H1D -0.1238 0.2002 0.6103 0.066 Uiso calc R 1
H H1E 0.1063 0.2040 0.7055 0.066 Uiso calc R 1
I I1 0.45332(4) 0.296919(16) 0.91589(2) 0.04509(13) Uani d . 1

loop_
_atom_site_aniso_label
_atom_site_aniso_U_11
_atom_site_aniso_U_22
_atom_site_aniso_U_33
_atom_site_aniso_U_12
_atom_site_aniso_U_13
_atom_site_aniso_U_23
C1 0.071(2) 0.0499(18) 0.0348(15) -0.0074(15) -0.0029(14) -0.0038(13)
C2 0.0589(19) 0.0463(16) 0.0463(17) 0.0110(14) 0.0059(14) 0.0016(13)
C3 0.0476(17) 0.0559(18) 0.0426(16) 0.0112(13) 0.0016(13) 0.0094(14)
N1 0.0466(14) 0.0497(13) 0.0350(13) 0.0017(11) -0.0043(10) 0.0036(11)
I1 0.03897(16) 0.05445(18) 0.04178(16) 0.00382(7) -0.00353(8) -0.01024(7)

loop_
_atom_type_symbol
_atom_type_description
_atom_type_scat_dispersion_real
_atom_type_scat_dispersion_imag
_atom_type_scat_source
C C 0.0033 0.0016 'International Tables Vol C Tables 4.2.6.8 and 6.1.1.4'
H H 0.0000 0.0000 'International Tables Vol C Tables 4.2.6.8 and 6.1.1.4'
N N 0.0061 0.0033 'International Tables Vol C Tables 4.2.6.8 and 6.1.1.4'
I I -0.4742 1.8119 'International Tables Vol C Tables 4.2.6.8 and 6.1.1.4'

loop_
_geom_angle_atom_site_label_1
_geom_angle_atom_site_label_2
_geom_angle_atom_site_label_3
_geom_angle_site_symmetry_1
_geom_angle_site_symmetry_3
_geom_angle
N1 C1 C2 . . 112.2(3)
N1 C1 H1A . . 109.2
C2 C1 H1A . . 109.2
N1 C1 H1B . . 109.2
C2 C1 H1B . . 109.2
H1A C1 H1B . . 107.9
C1 C2 C3 . . 114.5(3)
C1 C2 H2A . . 108.6
C3 C2 H2A . . 108.6
C1 C2 H2B . . 108.6
C3 C2 H2B . . 108.6
H2A C2 H2B . . 107.6
C2 C3 C3 . 3_557 112.8(3)
C2 C3 H3A . . 109.0
C3 C3 H3A 3_557 . 109.0
C2 C3 H3B . . 109.0
C3 C3 H3B 3_557 . 109.0
H3A C3 H3B . . 107.8
C1 N1 H1C . . 109.5
C1 N1 H1D . . 109.5
H1C N1 H1D . . 109.5
C1 N1 H1E . . 109.5
H1C N1 H1E . . 109.5
H1D N1 H1E . . 109.5

loop_
_geom_bond_atom_site_label_1
_geom_bond_atom_site_label_2
_geom_bond_site_symmetry_2
_geom_bond_distance
C1 N1 . 1.494(4)
C1 C2 . 1.510(5)
C1 H1A . 0.9700
C1 H1B . 0.9700
C2 C3 . 1.513(5)
C2 H2A . 0.9700
C2 H2B . 0.9700
C3 C3 3_557 1.522(6)
C3 H3A . 0.9700
C3 H3B . 0.9700
N1 H1C . 0.8900
N1 H1D . 0.8900
N1 H1E . 0.8900

loop_
_geom_hbond_atom_site_label_D
_geom_hbond_atom_site_label_H
_geom_hbond_atom_site_label_A
_geom_hbond_site_symmetry_A
_geom_hbond_distance_DH
_geom_hbond_distance_HA
_geom_hbond_distance_DA
_geom_hbond_angle_DHA
N1 H1C I1 1_455 0.89 2.76 3.617(3) 163
N1 H1D I1 4_465 0.89 2.79 3.586(3) 149
N1 H1E I1 . 0.89 2.91 3.666(3) 144

loop_
_geom_torsion_atom_site_label_1
_geom_torsion_atom_site_label_2
_geom_torsion_atom_site_label_3
_geom_torsion_atom_site_label_4
_geom_torsion_site_symmetry_4
_geom_torsion
_geom_torsion_publ_flag
N1 C1 C2 C3 . 69.6(4) yes
C1 C2 C3 C3 3_557 -178.3(4) yes
